data_1566863
loop_
_publ_author_name
'Peel, Andrew J.'
'Terzopoulos, Alexandros'
'Jethwa, Rajesh B.'
'Choudhury, Dipanjana'
'Niu, Hao-Che'
'Bond, Andrew D.'
'Slaughter, Jonathan'
'Wright, Dominic S.'

_publ_section_title
;
 A chiral phosphazane reagent strategy for the determination of
 enantiomeric excess of amines
;
_journal_name_full 'Chemical Science'
_journal_paper_doi 10.1039/D2SC01692C
_journal_year 2022
_chemical_absolute_configuration ad
_chemical_formula_moiety 'C27 H47 N3 O P2'
_chemical_formula_sum 'C27 H47 N3 O P2'
_chemical_formula_weight 491.61
_space_group_crystal_system triclinic
_space_group_IT_number 1
_space_group_name_Hall 'P 1'
_space_group_name_H-M_alt 'P 1'
_atom_sites_solution_hydrogens geom
_atom_sites_solution_primary dual
_atom_sites_solution_secondary difmap
_audit_creation_method SHELXL-2018/3
_audit_update_record
;
2021-08-26 deposited with the CCDC.	2022-04-12 downloaded from the CCDC.
;
_cell_angle_alpha 103.719(2)
_cell_angle_beta 90.305(2)
_cell_angle_gamma 94.423(2)
_cell_formula_units_Z 2
_cell_length_a 9.5547(3)
_cell_length_b 11.9843(4)
_cell_length_c 13.3167(4)
_cell_measurement_reflns_used 9939
_cell_measurement_temperature 180(2)
_cell_measurement_theta_max 66.76
_cell_measurement_theta_min 3.42
_cell_volume 1476.49(8)
_computing_cell_refinement 'SAINT (Bruker, 2016)'
_computing_data_collection 'APEX3 (Bruker, 2016)'
_computing_data_reduction SAINT
_computing_molecular_graphics 'Mercury (Macrae et al., 2008)'
_computing_publication_material SHELXL
_computing_structure_refinement 'SHELXL (Sheldrick, 2015)'
_computing_structure_solution 'SHELXT (Sheldrick, 2015)'
_diffrn_ambient_temperature 180(2)
_diffrn_measured_fraction_theta_full 0.995
_diffrn_measured_fraction_theta_max 0.995
_diffrn_measurement_device_type 'Bruker D8-QUEST PHOTON-III'
_diffrn_measurement_method '\w and \f-scans'
_diffrn_radiation_type CuK\a
_diffrn_radiation_wavelength 1.54178
_diffrn_reflns_av_R_equivalents 0.0365
_diffrn_reflns_av_unetI/netI 0.0391
_diffrn_reflns_Laue_measured_fraction_full 0.995
_diffrn_reflns_Laue_measured_fraction_max 0.995
_diffrn_reflns_limit_h_max 11
_diffrn_reflns_limit_h_min -11
_diffrn_reflns_limit_k_max 14
_diffrn_reflns_limit_k_min -13
_diffrn_reflns_limit_l_max 15
_diffrn_reflns_limit_l_min -15
_diffrn_reflns_number 24926
_diffrn_reflns_point_group_measured_fraction_full 0.921
_diffrn_reflns_point_group_measured_fraction_max 0.921
_diffrn_reflns_theta_full 66.759
_diffrn_reflns_theta_max 66.759
_diffrn_reflns_theta_min 3.417
_diffrn_source 'Incoatec I\mS Cu microsource'
_exptl_absorpt_coefficient_mu 1.496
_exptl_absorpt_correction_T_max 0.7528
_exptl_absorpt_correction_T_min 0.6013
_exptl_absorpt_correction_type multi-scan
_exptl_absorpt_process_details 'SADABS (Bruker, 2014)'
_exptl_crystal_colour colourless
_exptl_crystal_density_diffrn 1.106
_exptl_crystal_description plate
_exptl_crystal_F_000 536
_exptl_crystal_size_max 0.220
_exptl_crystal_size_mid 0.160
_exptl_crystal_size_min 0.050
_refine_diff_density_max 0.463
_refine_diff_density_min -0.230
_refine_diff_density_rms 0.054
_refine_ls_abs_structure_details
;
Flack x determined using 3669 quotients [(I+)-(I-)]/[(I+)+(I-)]
(Parsons, Flack and Wagner, Acta Cryst. B69 (2013) 249-259).
;
_refine_ls_abs_structure_Flack 0.032(19)
_refine_ls_extinction_method none
_refine_ls_goodness_of_fit_ref 1.032
_refine_ls_hydrogen_treatment constr
_refine_ls_matrix_type full
_refine_ls_number_parameters 771
_refine_ls_number_reflns 9670
_refine_ls_number_restraints 477
_refine_ls_restrained_S_all 1.048
_refine_ls_R_factor_all 0.0608
_refine_ls_R_factor_gt 0.0562
_refine_ls_shift/su_max 0.000
_refine_ls_shift/su_mean 0.000
_refine_ls_structure_factor_coef Fsqd
_refine_ls_weighting_details 'w=1/[\s^2^(Fo^2^)+(0.1178P)^2^+0.2787P] where P=(Fo^2^+2Fc^2^)/3'
_refine_ls_weighting_scheme calc
_refine_ls_wR_factor_gt 0.1585
_refine_ls_wR_factor_ref 0.1649
_reflns_Friedel_coverage 0.852
_reflns_Friedel_fraction_full 0.848
_reflns_Friedel_fraction_max 0.848
_reflns_number_gt 8828
_reflns_number_total 9670
_reflns_threshold_expression 'I > 2\s(I)'
_cod_data_source_file d2sc01692c3.cif
_cod_data_source_block 7S
_cod_database_code 1566863
_cambridge_user_name 'Andrew Peel'
_cambridge_user_crsid ajp208
_cambridge_supervisor_name 'Dominic Wright'
_cambridge_supervisor_crsid dsw1000
_cambridge_crystallographer_name 'Andrew Bond'
_cambridge_crystallographer_crsid adb29
_cambridge_sample_id AJP559B
_cambridge_data_id DW_B2_0300
_shelx_space_group_comment
;
The symmetry employed for this shelxl refinement is uniquely defined
by the following loop, which should always be used as a source of
symmetry information in preference to the above space-group names.
They are only intended as comments.
;
_shelx_estimated_absorpt_t_min 0.734
_shelx_estimated_absorpt_t_max 0.929

loop_
_space_group_symop_operation_xyz
'x, y, z'

loop_
_atom_site_label
_atom_site_type_symbol
_atom_site_fract_x
_atom_site_fract_y
_atom_site_fract_z
_atom_site_U_iso_or_equiv
_atom_site_adp_type
_atom_site_occupancy
_atom_site_site_symmetry_order
_atom_site_calc_flag
_atom_site_refinement_flags_posn
_atom_site_refinement_flags_adp
_atom_site_refinement_flags_occupancy
_atom_site_disorder_assembly
_atom_site_disorder_group
P1 P 0.92102(11) 0.85486(10) 0.36126(9) 0.0453(3) Uani 1 1 d . . . . .
P2 P 0.89474(11) 0.69107(10) 0.19316(9) 0.0448(3) Uani 1 1 d . . . . .
O1 O 0.7822(5) 0.5856(3) 0.2063(4) 0.0737(13) Uani 1 1 d . . . . .
N1 N 0.8121(5) 0.8092(4) 0.2530(4) 0.0487(10) Uani 1 1 d . . . . .
N2 N 0.9884(4) 0.7256(4) 0.3073(3) 0.0492(10) Uani 1 1 d . . . . .
N3 N 0.8303(5) 0.8318(4) 0.4612(4) 0.0604(12) Uani 1 1 d . . . . .
H3N H 0.833322 0.888376 0.517196 0.091 Uiso 1 1 calc R U . . .
C1 C 0.7316(6) 0.8811(5) 0.2045(5) 0.0607(14) Uani 1 1 d . U . . .
C2 C 0.6568(13) 0.9653(10) 0.2854(9) 0.139(5) Uani 1 1 d . U . . .
H2A H 0.579454 0.923751 0.312830 0.209 Uiso 1 1 calc R U . . .
H2B H 0.619432 1.023264 0.253894 0.209 Uiso 1 1 calc R U . . .
H2C H 0.723124 1.003380 0.341676 0.209 Uiso 1 1 calc R U . . .
C3 C 0.8339(13) 0.9567(10) 0.1554(11) 0.138(5) Uani 1 1 d . U . . .
H3A H 0.907212 0.995239 0.206329 0.207 Uiso 1 1 calc R U . . .
H3B H 0.782733 1.014742 0.133016 0.207 Uiso 1 1 calc R U . . .
H3C H 0.876973 0.908497 0.095582 0.207 Uiso 1 1 calc R U . . .
C4 C 0.6316(12) 0.8102(9) 0.1229(9) 0.116(4) Uani 1 1 d . U . . .
H4A H 0.555347 0.773326 0.155588 0.175 Uiso 1 1 calc R U . . .
H4B H 0.681508 0.750837 0.076607 0.175 Uiso 1 1 calc R U . . .
H4C H 0.592442 0.859950 0.082985 0.175 Uiso 1 1 calc R U . . .
C5 C 1.1193(5) 0.6821(5) 0.3362(4) 0.0607(14) Uani 1 1 d D U . . .
C6 C 1.2424(10) 0.7532(12) 0.3050(14) 0.081(4) Uani 0.59(2) 1 d D U P A 1
H6A H 1.242189 0.833318 0.344602 0.122 Uiso 0.59(2) 1 calc R U P A 1
H6B H 1.234254 0.750016 0.231019 0.122 Uiso 0.59(2) 1 calc R U P A 1
H6C H 1.330273 0.722109 0.319395 0.122 Uiso 0.59(2) 1 calc R U P A 1
C7 C 1.116(2) 0.680(2) 0.4474(9) 0.114(7) Uani 0.59(2) 1 d D U P A 1
H7A H 1.121751 0.759386 0.489848 0.171 Uiso 0.59(2) 1 calc R U P A 1
H7B H 1.195778 0.640887 0.464561 0.171 Uiso 0.59(2) 1 calc R U P A 1
H7C H 1.028154 0.639070 0.461090 0.171 Uiso 0.59(2) 1 calc R U P A 1
C8 C 1.1237(16) 0.5563(10) 0.2657(14) 0.097(5) Uani 0.59(2) 1 d D U P A 1
H8A H 1.060844 0.502732 0.293143 0.146 Uiso 0.59(2) 1 calc R U P A 1
H8B H 1.219819 0.532865 0.265214 0.146 Uiso 0.59(2) 1 calc R U P A 1
H8C H 1.093337 0.555201 0.195072 0.146 Uiso 0.59(2) 1 calc R U P A 1
C6' C 1.222(2) 0.7882(13) 0.388(2) 0.113(10) Uani 0.41(2) 1 d D U P A 2
H6A' H 1.196424 0.817579 0.459589 0.170 Uiso 0.41(2) 1 calc R U P A 2
H6B' H 1.215769 0.848799 0.349855 0.170 Uiso 0.41(2) 1 calc R U P A 2
H6C' H 1.318264 0.765017 0.385276 0.170 Uiso 0.41(2) 1 calc R U P A 2
C7' C 1.083(2) 0.613(2) 0.4170(16) 0.078(6) Uani 0.41(2) 1 d D U P A 2
H7A' H 1.033596 0.660249 0.473840 0.116 Uiso 0.41(2) 1 calc R U P A 2
H7B' H 1.169695 0.590640 0.443882 0.116 Uiso 0.41(2) 1 calc R U P A 2
H7C' H 1.022814 0.543516 0.384898 0.116 Uiso 0.41(2) 1 calc R U P A 2
C8' C 1.186(3) 0.609(2) 0.2441(12) 0.120(11) Uani 0.41(2) 1 d D U P A 2
H8A' H 1.224712 0.657551 0.199748 0.181 Uiso 0.41(2) 1 calc R U P A 2
H8B' H 1.115264 0.551102 0.204782 0.181 Uiso 0.41(2) 1 calc R U P A 2
H8C' H 1.261736 0.569601 0.267688 0.181 Uiso 0.41(2) 1 calc R U P A 2
C9 C 0.7592(9) 0.4791(9) 0.1239(6) 0.038(2) Uani 0.652(8) 1 d D U P B 1
H9 H 0.852980 0.447253 0.111548 0.046 Uiso 0.652(8) 1 calc R U P B 1
C10 C 0.6940(9) 0.4723(7) 0.0155(6) 0.056(2) Uani 0.652(8) 1 d D U P B 1
H10A H 0.659142 0.546887 0.011451 0.068 Uiso 0.652(8) 1 calc R U P B 1
H10B H 0.762927 0.450009 -0.039461 0.068 Uiso 0.652(8) 1 calc R U P B 1
C11 C 0.5720(10) 0.3782(8) 0.0064(7) 0.056(2) Uani 0.652(8) 1 d D U P B 1
H11 H 0.538817 0.342322 -0.066288 0.068 Uiso 0.652(8) 1 calc R U P B 1
C12 C 0.6355(12) 0.2935(11) 0.0619(8) 0.047(3) Uani 0.652(8) 1 d D U P B 1
C13 C 0.6653(8) 0.3888(7) 0.1647(5) 0.048(2) Uani 0.652(8) 1 d D U P B 1
C14 C 0.5233(9) 0.4392(10) 0.1865(7) 0.058(2) Uani 0.652(8) 1 d D U P B 1
H14A H 0.535585 0.520729 0.225633 0.070 Uiso 0.652(8) 1 calc R U P B 1
H14B H 0.463653 0.394782 0.226292 0.070 Uiso 0.652(8) 1 calc R U P B 1
C15 C 0.4576(10) 0.4289(9) 0.0771(7) 0.072(3) Uani 0.652(8) 1 d D U P B 1
H15A H 0.370195 0.377080 0.065716 0.086 Uiso 0.652(8) 1 calc R U P B 1
H15B H 0.437149 0.505212 0.066960 0.086 Uiso 0.652(8) 1 calc R U P B 1
C16 C 0.7631(9) 0.2399(7) 0.0135(7) 0.060(2) Uani 0.652(8) 1 d D U P B 1
H16A H 0.796698 0.189140 0.054597 0.089 Uiso 0.652(8) 1 calc R U P B 1
H16B H 0.836925 0.300655 0.011039 0.089 Uiso 0.652(8) 1 calc R U P B 1
H16C H 0.739059 0.195027 -0.056932 0.089 Uiso 0.652(8) 1 calc R U P B 1
C17 C 0.5299(12) 0.1937(8) 0.0739(8) 0.064(2) Uani 0.652(8) 1 d D U P B 1
H17A H 0.507312 0.142192 0.005892 0.095 Uiso 0.652(8) 1 calc R U P B 1
H17B H 0.443920 0.224903 0.104627 0.095 Uiso 0.652(8) 1 calc R U P B 1
H17C H 0.571393 0.150478 0.118942 0.095 Uiso 0.652(8) 1 calc R U P B 1
C18 C 0.7276(18) 0.3519(16) 0.2564(11) 0.072(4) Uani 0.652(8) 1 d D U P B 1
H18A H 0.748833 0.419816 0.313427 0.108 Uiso 0.652(8) 1 calc R U P B 1
H18B H 0.814115 0.314543 0.235695 0.108 Uiso 0.652(8) 1 calc R U P B 1
H18C H 0.659899 0.297669 0.278884 0.108 Uiso 0.652(8) 1 calc R U P B 1
C9' C 0.7276(14) 0.5125(11) 0.1417(17) 0.044(5) Uani 0.348(8) 1 d D U P B 2
H9' H 0.743416 0.535796 0.075060 0.053 Uiso 0.348(8) 1 calc R U P B 2
C10' C 0.5682(13) 0.5085(11) 0.1584(14) 0.061(4) Uani 0.348(8) 1 d D U P B 2
H10C H 0.518931 0.536524 0.104724 0.073 Uiso 0.348(8) 1 calc R U P B 2
H10D H 0.546500 0.555674 0.227420 0.073 Uiso 0.348(8) 1 calc R U P B 2
C11' C 0.5265(14) 0.3794(13) 0.1498(13) 0.070(5) Uani 0.348(8) 1 d D U P B 2
H11' H 0.424019 0.356638 0.136053 0.083 Uiso 0.348(8) 1 calc R U P B 2
C12' C 0.6218(16) 0.3230(14) 0.0617(12) 0.048(8) Uani 0.348(8) 1 d D U P B 2
C13' C 0.7593(11) 0.3835(9) 0.1218(8) 0.036(3) Uani 0.348(8) 1 d D U P B 2
C14' C 0.747(2) 0.353(3) 0.2274(14) 0.053(6) Uani 0.348(8) 1 d D U P B 2
H14C H 0.797417 0.413271 0.282400 0.064 Uiso 0.348(8) 1 calc R U P B 2
H14D H 0.785009 0.277969 0.225600 0.064 Uiso 0.348(8) 1 calc R U P B 2
C15' C 0.5855(18) 0.3473(16) 0.2441(12) 0.079(6) Uani 0.348(8) 1 d D U P B 2
H15C H 0.548744 0.268752 0.247488 0.095 Uiso 0.348(8) 1 calc R U P B 2
H15D H 0.562089 0.402624 0.308464 0.095 Uiso 0.348(8) 1 calc R U P B 2
C16' C 0.603(2) 0.3458(19) -0.0435(14) 0.081(6) Uani 0.348(8) 1 d D U P B 2
H16D H 0.668960 0.302973 -0.091105 0.122 Uiso 0.348(8) 1 calc R U P B 2
H16E H 0.621552 0.428431 -0.038970 0.122 Uiso 0.348(8) 1 calc R U P B 2
H16F H 0.506701 0.320780 -0.069113 0.122 Uiso 0.348(8) 1 calc R U P B 2
C17' C 0.613(2) 0.1905(12) 0.0450(15) 0.070(5) Uani 0.348(8) 1 d D U P B 2
H17D H 0.520047 0.157687 0.017120 0.105 Uiso 0.348(8) 1 calc R U P B 2
H17E H 0.629868 0.170721 0.111142 0.105 Uiso 0.348(8) 1 calc R U P B 2
H17F H 0.684851 0.159067 -0.003906 0.105 Uiso 0.348(8) 1 calc R U P B 2
C18' C 0.8978(14) 0.3559(14) 0.0699(12) 0.059(4) Uani 0.348(8) 1 d D U P B 2
H18D H 0.973530 0.409798 0.107355 0.089 Uiso 0.348(8) 1 calc R U P B 2
H18E H 0.892272 0.363145 -0.001720 0.089 Uiso 0.348(8) 1 calc R U P B 2
H18F H 0.917004 0.276938 0.070700 0.089 Uiso 0.348(8) 1 calc R U P B 2
C19 C 0.7453(6) 0.7253(5) 0.4646(4) 0.0566(13) Uani 1 1 d . U . . .
H19A H 0.799243 0.680153 0.502364 0.068 Uiso 1 1 calc R U . . .
H19B H 0.727575 0.678489 0.393145 0.068 Uiso 1 1 calc R U . . .
C20 C 0.6060(5) 0.7472(5) 0.5165(4) 0.0502(11) Uani 1 1 d . U . . .
H20A H 0.555622 0.797691 0.480951 0.060 Uiso 1 1 calc R U . . .
C21 C 0.5167(6) 0.6328(6) 0.5032(5) 0.0603(14) Uani 1 1 d . U . . .
H21A H 0.496927 0.599244 0.429435 0.091 Uiso 1 1 calc R U . . .
H21B H 0.428207 0.646305 0.539170 0.091 Uiso 1 1 calc R U . . .
H21C H 0.567927 0.579593 0.532332 0.091 Uiso 1 1 calc R U . . .
C22 C 0.6267(5) 0.8091(5) 0.6306(4) 0.0450(10) Uani 1 1 d . U . . .
C23 C 0.6894(6) 0.7564(5) 0.7004(4) 0.0586(13) Uani 1 1 d . U . . .
H23A H 0.719749 0.681242 0.676391 0.070 Uiso 1 1 calc R U . . .
C24 C 0.7081(6) 0.8123(6) 0.8048(5) 0.0660(15) Uani 1 1 d . U . . .
H24A H 0.749029 0.774426 0.851427 0.079 Uiso 1 1 calc R U . . .
C25 C 0.6683(7) 0.9193(6) 0.8393(5) 0.0651(16) Uani 1 1 d . U . . .
H25A H 0.683014 0.957710 0.910061 0.078 Uiso 1 1 calc R U . . .
C26 C 0.6066(8) 0.9734(6) 0.7731(6) 0.0751(19) Uani 1 1 d . U . . .
H26A H 0.576795 1.048602 0.798155 0.090 Uiso 1 1 calc R U . . .
C27 C 0.5873(7) 0.9176(6) 0.6676(5) 0.0619(14) Uani 1 1 d . U . . .
H27A H 0.546216 0.956344 0.621699 0.074 Uiso 1 1 calc R U . . .
P1A P -0.04770(11) 0.12547(9) 0.59837(8) 0.0422(3) Uani 1 1 d . . . . .
P2A P -0.03706(11) 0.30001(9) 0.75797(8) 0.0408(3) Uani 1 1 d . . . . .
O1A O 0.0701(5) 0.4082(3) 0.7423(3) 0.0635(11) Uani 1 1 d . . . . .
N1A N -0.1196(5) 0.2560(4) 0.6406(3) 0.0486(10) Uani 1 1 d . . . . .
N2A N 0.0523(4) 0.1814(4) 0.7106(3) 0.0451(9) Uani 1 1 d . . . . .
N3A N 0.0609(6) 0.1361(5) 0.5048(4) 0.0736(17) Uani 1 1 d . . . . .
H3NA H 0.043153 0.087184 0.444636 0.088 Uiso 1 1 calc R U . . .
C1A C -0.2442(6) 0.2961(5) 0.6019(5) 0.0659(16) Uani 1 1 d D U . . .
C2A C -0.3715(17) 0.2266(19) 0.637(2) 0.113(9) Uani 0.414(17) 1 d D U P C 1
H2D H -0.367872 0.144444 0.604172 0.169 Uiso 0.414(17) 1 calc R U P C 1
H2E H -0.458995 0.253163 0.615612 0.169 Uiso 0.414(17) 1 calc R U P C 1
H2F H -0.367690 0.238309 0.712010 0.169 Uiso 0.414(17) 1 calc R U P C 1
C3A C -0.257(2) 0.4250(11) 0.648(2) 0.115(9) Uani 0.414(17) 1 d D U P C 1
H3D H -0.250953 0.441019 0.723247 0.172 Uiso 0.414(17) 1 calc R U P C 1
H3E H -0.347888 0.446080 0.626307 0.172 Uiso 0.414(17) 1 calc R U P C 1
H3F H -0.181126 0.470061 0.622509 0.172 Uiso 0.414(17) 1 calc R U P C 1
C4A C -0.244(3) 0.269(3) 0.4843(9) 0.135(11) Uani 0.414(17) 1 d D U P C 1
H4D H -0.199563 0.197016 0.458014 0.202 Uiso 0.414(17) 1 calc R U P C 1
H4E H -0.191997 0.331812 0.461762 0.202 Uiso 0.414(17) 1 calc R U P C 1
H4F H -0.341161 0.260031 0.457428 0.202 Uiso 0.414(17) 1 calc R U P C 1
C2B C -0.3442(17) 0.338(2) 0.6863(11) 0.143(9) Uani 0.586(17) 1 d D U P C 2
H2G H -0.367590 0.277667 0.723012 0.214 Uiso 0.586(17) 1 calc R U P C 2
H2H H -0.430130 0.357840 0.656170 0.214 Uiso 0.586(17) 1 calc R U P C 2
H2I H -0.300391 0.406774 0.734854 0.214 Uiso 0.586(17) 1 calc R U P C 2
C3B C -0.1860(16) 0.3986(12) 0.5553(14) 0.112(6) Uani 0.586(17) 1 d D U P C 2
H3G H -0.127729 0.369236 0.495961 0.168 Uiso 0.586(17) 1 calc R U P C 2
H3H H -0.129286 0.455193 0.608001 0.168 Uiso 0.586(17) 1 calc R U P C 2
H3I H -0.264652 0.435336 0.532679 0.168 Uiso 0.586(17) 1 calc R U P C 2
C4B C -0.3151(19) 0.2023(11) 0.5130(12) 0.124(8) Uani 0.586(17) 1 d D U P C 2
H4G H -0.350318 0.136050 0.539451 0.186 Uiso 0.586(17) 1 calc R U P C 2
H4H H -0.246648 0.177909 0.459286 0.186 Uiso 0.586(17) 1 calc R U P C 2
H4I H -0.393557 0.233216 0.483618 0.186 Uiso 0.586(17) 1 calc R U P C 2
C5A C 0.1270(6) 0.1151(5) 0.7706(5) 0.0584(13) Uani 1 1 d . U . . .
C6A C 0.0263(7) 0.0459(6) 0.8248(6) 0.0706(15) Uani 1 1 d . U . . .
H6D H -0.038505 -0.005097 0.773670 0.106 Uiso 1 1 calc R U . . .
H6E H -0.027138 0.098470 0.875166 0.106 Uiso 1 1 calc R U . . .
H6F H 0.079534 -0.000445 0.860603 0.106 Uiso 1 1 calc R U . . .
C7A C 0.2184(8) 0.0351(8) 0.6974(8) 0.097(3) Uani 1 1 d . U . . .
H7D H 0.158639 -0.018810 0.644668 0.146 Uiso 1 1 calc R U . . .
H7E H 0.271009 -0.008189 0.736674 0.146 Uiso 1 1 calc R U . . .
H7F H 0.284247 0.080774 0.663944 0.146 Uiso 1 1 calc R U . . .
C8A C 0.2218(9) 0.2002(8) 0.8516(8) 0.099(3) Uani 1 1 d . U . . .
H8D H 0.163655 0.245815 0.903690 0.149 Uiso 1 1 calc R U . . .
H8E H 0.278765 0.251591 0.817826 0.149 Uiso 1 1 calc R U . . .
H8F H 0.283596 0.157483 0.885020 0.149 Uiso 1 1 calc R U . . .
C9A C 0.1018(6) 0.5068(5) 0.8249(4) 0.0545(13) Uani 1 1 d . U . . .
H9B H 0.127645 0.478110 0.886589 0.065 Uiso 1 1 calc R U . . .
C10A C -0.0073(7) 0.5926(6) 0.8593(5) 0.0719(17) Uani 1 1 d . U . . .
H10E H -0.034572 0.595934 0.931465 0.086 Uiso 1 1 calc R U . . .
H10F H -0.092197 0.573049 0.813647 0.086 Uiso 1 1 calc R U . . .
C11A C 0.0709(6) 0.7080(5) 0.8495(5) 0.0650(14) Uani 1 1 d . U . . .
H11B H 0.029841 0.778780 0.889993 0.078 Uiso 1 1 calc R U . . .
C12A C 0.2215(6) 0.6935(5) 0.8828(4) 0.0505(12) Uani 1 1 d . U . . .
C13A C 0.2304(6) 0.5786(5) 0.8003(4) 0.0560(13) Uani 1 1 d . U . . .
C14A C 0.1888(8) 0.6113(6) 0.7011(5) 0.0662(15) Uani 1 1 d . U . . .
H14E H 0.145521 0.543312 0.649998 0.079 Uiso 1 1 calc R U . . .
H14F H 0.271605 0.643855 0.670160 0.079 Uiso 1 1 calc R U . . .
C15A C 0.0831(9) 0.7014(7) 0.7347(6) 0.0797(18) Uani 1 1 d . U . . .
H15E H 0.118384 0.776622 0.722101 0.096 Uiso 1 1 calc R U . . .
H15F H -0.008387 0.676353 0.697855 0.096 Uiso 1 1 calc R U . . .
C16A C 0.2346(9) 0.6861(6) 0.9953(5) 0.0804(19) Uani 1 1 d . U . . .
H16G H 0.220542 0.761295 1.041017 0.121 Uiso 1 1 calc R U . . .
H16H H 0.328305 0.663880 1.008482 0.121 Uiso 1 1 calc R U . . .
H16I H 0.163399 0.628319 1.008619 0.121 Uiso 1 1 calc R U . . .
C17A C 0.3289(8) 0.7893(6) 0.8690(7) 0.083(2) Uani 1 1 d . U . . .
H17G H 0.341706 0.784037 0.795100 0.124 Uiso 1 1 calc R U . . .
H17H H 0.418677 0.781213 0.901393 0.124 Uiso 1 1 calc R U . . .
H17I H 0.295302 0.864322 0.901666 0.124 Uiso 1 1 calc R U . . .
C18A C 0.3639(7) 0.5208(6) 0.7981(7) 0.082(2) Uani 1 1 d . U . . .
H18G H 0.350237 0.442451 0.754111 0.122 Uiso 1 1 calc R U . . .
H18H H 0.390416 0.517317 0.868382 0.122 Uiso 1 1 calc R U . . .
H18I H 0.438566 0.564637 0.770187 0.122 Uiso 1 1 calc R U . . .
C19A C 0.1839(8) 0.2186(6) 0.5115(5) 0.0760(19) Uani 1 1 d . U . . .
H19C H 0.269678 0.177865 0.514307 0.091 Uiso 1 1 calc R U . . .
H19D H 0.180959 0.278525 0.576787 0.091 Uiso 1 1 calc R U . . .
C20A C 0.1941(6) 0.2767(5) 0.4219(4) 0.0588(13) Uani 1 1 d . U . . .
H20B H 0.108259 0.319616 0.422808 0.071 Uiso 1 1 calc R U . . .
C21A C 0.3187(8) 0.3649(6) 0.4399(5) 0.0730(18) Uani 1 1 d . U . . .
H21D H 0.309580 0.420502 0.506047 0.109 Uiso 1 1 calc R U . . .
H21E H 0.322457 0.405227 0.383847 0.109 Uiso 1 1 calc R U . . .
H21F H 0.405127 0.326126 0.441304 0.109 Uiso 1 1 calc R U . . .
C22A C 0.1973(5) 0.1938(4) 0.3154(4) 0.0496(11) Uani 1 1 d . U . . .
C23A C 0.2637(8) 0.0942(6) 0.2949(6) 0.0738(18) Uani 1 1 d . U . . .
H23B H 0.310099 0.072755 0.349935 0.089 Uiso 1 1 calc R U . . .
C24A C 0.2653(9) 0.0237(7) 0.1963(6) 0.080(2) Uani 1 1 d . U . . .
H24B H 0.311991 -0.045200 0.184479 0.096 Uiso 1 1 calc R U . . .
C25A C 0.2013(10) 0.0524(7) 0.1177(6) 0.083(2) Uani 1 1 d . U . . .
H25B H 0.203202 0.004434 0.049853 0.100 Uiso 1 1 calc R U . . .
C26A C 0.1328(9) 0.1515(8) 0.1356(6) 0.090(2) Uani 1 1 d . U . . .
H26B H 0.085298 0.171579 0.080290 0.108 Uiso 1 1 calc R U . . .
C27A C 0.1329(8) 0.2210(7) 0.2324(5) 0.0756(17) Uani 1 1 d . U . . .
H27B H 0.087095 0.290308 0.243277 0.091 Uiso 1 1 calc R U . . .

loop_
_atom_site_aniso_label
_atom_site_aniso_U_11
_atom_site_aniso_U_22
_atom_site_aniso_U_33
_atom_site_aniso_U_23
_atom_site_aniso_U_13
_atom_site_aniso_U_12
P1 0.0438(6) 0.0437(7) 0.0481(7) 0.0131(5) 0.0016(5) -0.0054(5)
P2 0.0495(6) 0.0424(7) 0.0449(6) 0.0152(5) 0.0079(5) 0.0035(5)
O1 0.098(3) 0.041(2) 0.069(3) -0.008(2) 0.046(2) -0.012(2)
N1 0.053(2) 0.037(2) 0.056(2) 0.0118(18) -0.0061(19) 0.0034(18)
N2 0.046(2) 0.059(3) 0.048(2) 0.0204(19) 0.0064(17) 0.013(2)
N3 0.066(3) 0.051(2) 0.056(3) 0.0013(19) 0.018(2) -0.013(2)
C1 0.056(3) 0.052(3) 0.077(4) 0.020(3) -0.011(3) 0.006(2)
C2 0.155(9) 0.116(8) 0.136(8) -0.013(6) -0.047(7) 0.084(7)
C3 0.133(8) 0.118(8) 0.198(11) 0.116(8) -0.034(8) -0.017(6)
C4 0.124(7) 0.100(6) 0.124(7) 0.026(5) -0.071(6) 0.013(5)
C5 0.045(3) 0.078(4) 0.071(3) 0.040(3) 0.006(2) 0.013(3)
C6 0.045(5) 0.092(9) 0.110(10) 0.028(8) 0.003(6) 0.004(5)
C7 0.087(11) 0.21(2) 0.069(8) 0.062(11) 0.000(7) 0.057(13)
C8 0.070(9) 0.080(9) 0.147(13) 0.025(8) 0.008(8) 0.041(7)
C6' 0.070(11) 0.101(15) 0.17(2) 0.036(15) -0.037(14) 0.004(10)
C7' 0.063(10) 0.112(15) 0.080(12) 0.056(11) 0.010(9) 0.041(10)
C8' 0.086(15) 0.16(2) 0.131(16) 0.036(15) 0.036(12) 0.088(15)
C9 0.046(4) 0.032(5) 0.030(4) -0.004(3) 0.007(3) -0.002(4)
C10 0.081(5) 0.043(4) 0.046(4) 0.014(3) 0.006(3) -0.004(3)
C11 0.072(5) 0.052(5) 0.047(4) 0.015(4) -0.003(4) 0.009(4)
C12 0.059(6) 0.035(5) 0.044(5) 0.007(4) -0.003(4) 0.000(4)
C13 0.051(4) 0.055(4) 0.037(4) 0.013(3) 0.005(3) -0.005(3)
C14 0.057(5) 0.063(6) 0.049(4) 0.002(4) 0.009(4) 0.007(4)
C15 0.067(5) 0.076(6) 0.067(5) 0.005(4) -0.005(4) 0.017(4)
C16 0.060(4) 0.042(4) 0.071(5) 0.004(4) 0.008(4) 0.002(3)
C17 0.063(6) 0.050(5) 0.073(6) 0.010(4) 0.005(5) -0.012(4)
C18 0.100(9) 0.072(7) 0.052(8) 0.032(6) -0.003(6) -0.003(6)
C9' 0.051(8) 0.038(9) 0.049(9) 0.013(7) 0.020(6) 0.024(6)
C10' 0.048(7) 0.041(7) 0.087(9) 0.002(7) 0.003(6) 0.000(6)
C11' 0.053(8) 0.055(9) 0.085(10) -0.011(8) 0.010(7) -0.008(7)
C12' 0.037(8) 0.043(10) 0.060(11) 0.003(7) 0.016(7) 0.004(7)
C13' 0.048(7) 0.025(6) 0.032(5) 0.002(4) 0.004(5) -0.004(4)
C14' 0.070(10) 0.057(9) 0.037(10) 0.019(8) 0.001(7) 0.001(7)
C15' 0.078(10) 0.075(10) 0.078(9) 0.009(8) 0.022(8) -0.015(8)
C16' 0.072(12) 0.079(13) 0.086(14) 0.012(11) -0.027(11) -0.010(10)
C17' 0.067(11) 0.059(11) 0.077(11) 0.004(8) 0.001(9) -0.004(8)
C18' 0.053(8) 0.062(9) 0.058(8) 0.005(7) 0.003(6) 0.014(7)
C19 0.062(3) 0.044(3) 0.057(3) 0.004(2) 0.021(2) -0.010(2)
C20 0.047(2) 0.054(3) 0.048(2) 0.013(2) 0.0055(19) 0.000(2)
C21 0.048(3) 0.069(4) 0.060(3) 0.011(3) 0.002(2) -0.013(3)
C22 0.038(2) 0.046(3) 0.050(2) 0.011(2) 0.0042(18) -0.0002(19)
C23 0.056(3) 0.058(3) 0.060(3) 0.008(2) 0.003(2) 0.010(2)
C24 0.056(3) 0.081(4) 0.062(3) 0.018(3) -0.005(2) 0.004(3)
C25 0.064(3) 0.072(4) 0.052(3) 0.005(3) 0.007(3) -0.007(3)
C26 0.083(4) 0.063(4) 0.071(4) 0.000(3) 0.010(3) 0.008(3)
C27 0.062(3) 0.059(3) 0.067(3) 0.016(3) 0.005(3) 0.009(3)
P1A 0.0468(6) 0.0355(6) 0.0413(6) 0.0066(4) 0.0038(5) -0.0070(5)
P2A 0.0481(6) 0.0385(6) 0.0357(5) 0.0102(4) 0.0020(4) -0.0004(5)
O1A 0.098(3) 0.048(2) 0.0378(17) 0.0046(15) 0.0119(18) -0.022(2)
N1A 0.058(3) 0.040(2) 0.046(2) 0.0093(17) -0.0121(19) 0.0041(19)
N2A 0.049(2) 0.041(2) 0.046(2) 0.0105(17) -0.0038(17) 0.0033(18)
N3A 0.089(3) 0.063(3) 0.049(2) -0.012(2) 0.020(2) -0.037(3)
C1A 0.068(3) 0.058(3) 0.073(4) 0.018(3) -0.023(3) 0.009(3)
C2A 0.062(10) 0.125(17) 0.18(2) 0.098(16) 0.002(12) 0.003(11)
C3A 0.086(13) 0.073(12) 0.19(2) 0.046(13) -0.030(14) 0.026(9)
C4A 0.109(16) 0.21(3) 0.101(14) 0.069(16) -0.037(12) 0.030(17)
C2B 0.099(11) 0.23(2) 0.104(11) 0.028(13) 0.014(9) 0.094(14)
C3B 0.124(12) 0.109(11) 0.122(12) 0.053(9) -0.022(9) 0.047(9)
C4B 0.140(14) 0.097(11) 0.123(13) 0.004(9) -0.093(12) 0.009(10)
C5A 0.056(3) 0.054(3) 0.073(3) 0.030(3) -0.010(2) 0.009(2)
C6A 0.071(4) 0.065(4) 0.085(4) 0.036(3) -0.001(3) 0.002(3)
C7A 0.078(4) 0.102(6) 0.136(7) 0.063(5) 0.026(4) 0.041(4)
C8A 0.085(5) 0.087(5) 0.136(7) 0.060(5) -0.056(5) -0.028(4)
C9A 0.065(3) 0.044(3) 0.052(3) 0.007(2) 0.008(2) -0.004(2)
C10A 0.062(3) 0.075(4) 0.069(3) -0.002(3) 0.016(3) -0.001(3)
C11A 0.061(3) 0.058(3) 0.074(3) 0.011(3) 0.012(3) 0.005(2)
C12A 0.054(3) 0.043(3) 0.051(3) 0.005(2) 0.011(2) -0.001(2)
C13A 0.060(3) 0.053(3) 0.055(3) 0.013(2) 0.008(2) 0.005(2)
C14A 0.085(4) 0.059(3) 0.057(3) 0.018(3) 0.009(3) 0.010(3)
C15A 0.096(4) 0.071(4) 0.076(4) 0.023(3) 0.001(3) 0.013(3)
C16A 0.103(5) 0.071(4) 0.058(3) 0.001(3) -0.005(3) -0.004(4)
C17A 0.071(4) 0.059(4) 0.109(5) 0.006(4) 0.009(4) -0.012(3)
C18A 0.058(3) 0.063(4) 0.112(5) -0.003(4) -0.001(3) 0.010(3)
C19A 0.088(4) 0.075(4) 0.055(3) 0.006(3) 0.010(3) -0.029(3)
C20A 0.061(3) 0.056(3) 0.054(3) 0.006(2) 0.011(2) -0.005(2)
C21A 0.083(4) 0.063(4) 0.065(4) 0.004(3) 0.019(3) -0.015(3)
C22A 0.048(2) 0.047(3) 0.053(3) 0.013(2) 0.010(2) -0.003(2)
C23A 0.088(4) 0.072(4) 0.067(4) 0.023(3) 0.002(3) 0.023(3)
C24A 0.098(5) 0.065(4) 0.076(4) 0.007(3) 0.017(4) 0.028(4)
C25A 0.107(5) 0.078(5) 0.055(4) -0.001(3) 0.007(4) 0.004(4)
C26A 0.102(5) 0.103(6) 0.065(4) 0.022(4) -0.011(4) 0.012(4)
C27A 0.083(4) 0.073(4) 0.076(4) 0.024(3) 0.003(3) 0.020(3)

loop_
_atom_type_symbol
_atom_type_description
_atom_type_scat_dispersion_real
_atom_type_scat_dispersion_imag
_atom_type_scat_source
C C 0.0181 0.0091 'International Tables Vol C Tables 4.2.6.8 and 6.1.1.4'
H H 0.0000 0.0000 'International Tables Vol C Tables 4.2.6.8 and 6.1.1.4'
N N 0.0311 0.0180 'International Tables Vol C Tables 4.2.6.8 and 6.1.1.4'
O O 0.0492 0.0322 'International Tables Vol C Tables 4.2.6.8 and 6.1.1.4'
P P 0.2955 0.4335 'International Tables Vol C Tables 4.2.6.8 and 6.1.1.4'

loop_
_geom_angle_atom_site_label_1
_geom_angle_atom_site_label_2
_geom_angle_atom_site_label_3
_geom_angle
_geom_angle_site_symmetry_1
_geom_angle_site_symmetry_3
_geom_angle_publ_flag
N3 P1 N2 105.1(2) . . ?
N3 P1 N1 107.1(2) . . ?
N2 P1 N1 80.4(2) . . ?
O1 P2 N1 101.9(2) . . ?
O1 P2 N2 103.4(3) . . ?
N1 P2 N2 81.5(2) . . ?
C9' O1 P2 127.9(9) . . ?
C9 O1 P2 121.2(4) . . ?
C1 N1 P2 127.3(4) . . ?
C1 N1 P1 126.7(4) . . ?
P2 N1 P1 98.5(2) . . ?
C5 N2 P2 130.2(4) . . ?
C5 N2 P1 128.1(4) . . ?
P2 N2 P1 98.7(2) . . ?
C19 N3 P1 125.9(4) . . ?
C19 N3 H3N 117.1 . . ?
P1 N3 H3N 117.1 . . ?
N1 C1 C4 111.7(6) . . ?
N1 C1 C2 110.4(6) . . ?
C4 C1 C2 111.7(8) . . ?
N1 C1 C3 108.6(6) . . ?
C4 C1 C3 109.3(8) . . ?
C2 C1 C3 104.9(9) . . ?
C1 C2 H2A 109.5 . . ?
C1 C2 H2B 109.5 . . ?
H2A C2 H2B 109.5 . . ?
C1 C2 H2C 109.5 . . ?
H2A C2 H2C 109.5 . . ?
H2B C2 H2C 109.5 . . ?
C1 C3 H3A 109.5 . . ?
C1 C3 H3B 109.5 . . ?
H3A C3 H3B 109.5 . . ?
C1 C3 H3C 109.5 . . ?
H3A C3 H3C 109.5 . . ?
H3B C3 H3C 109.5 . . ?
C1 C4 H4A 109.5 . . ?
C1 C4 H4B 109.5 . . ?
H4A C4 H4B 109.5 . . ?
C1 C4 H4C 109.5 . . ?
H4A C4 H4C 109.5 . . ?
H4B C4 H4C 109.5 . . ?
N2 C5 C7 109.1(8) . . ?
N2 C5 C8' 111.9(9) . . ?
N2 C5 C6 108.3(6) . . ?
C7 C5 C6 115.7(8) . . ?
N2 C5 C7' 107.6(9) . . ?
C8' C5 C7' 110.7(10) . . ?
N2 C5 C6' 107.9(8) . . ?
C8' C5 C6' 110.2(9) . . ?
C7' C5 C6' 108.5(9) . . ?
N2 C5 C8 106.3(7) . . ?
C7 C5 C8 110.9(9) . . ?
C6 C5 C8 106.1(7) . . ?
C5 C6 H6A 109.5 . . ?
C5 C6 H6B 109.5 . . ?
H6A C6 H6B 109.5 . . ?
C5 C6 H6C 109.5 . . ?
H6A C6 H6C 109.5 . . ?
H6B C6 H6C 109.5 . . ?
C5 C7 H7A 109.5 . . ?
C5 C7 H7B 109.5 . . ?
H7A C7 H7B 109.5 . . ?
C5 C7 H7C 109.5 . . ?
H7A C7 H7C 109.5 . . ?
H7B C7 H7C 109.5 . . ?
C5 C8 H8A 109.5 . . ?
C5 C8 H8B 109.5 . . ?
H8A C8 H8B 109.5 . . ?
C5 C8 H8C 109.5 . . ?
H8A C8 H8C 109.5 . . ?
H8B C8 H8C 109.5 . . ?
C5 C6' H6A' 109.5 . . ?
C5 C6' H6B' 109.5 . . ?
H6A' C6' H6B' 109.5 . . ?
C5 C6' H6C' 109.5 . . ?
H6A' C6' H6C' 109.5 . . ?
H6B' C6' H6C' 109.5 . . ?
C5 C7' H7A' 109.5 . . ?
C5 C7' H7B' 109.5 . . ?
H7A' C7' H7B' 109.5 . . ?
C5 C7' H7C' 109.5 . . ?
H7A' C7' H7C' 109.5 . . ?
H7B' C7' H7C' 109.5 . . ?
C5 C8' H8A' 109.5 . . ?
C5 C8' H8B' 109.5 . . ?
H8A' C8' H8B' 109.5 . . ?
C5 C8' H8C' 109.5 . . ?
H8A' C8' H8C' 109.5 . . ?
H8B' C8' H8C' 109.5 . . ?
O1 C9 C13 109.3(6) . . ?
O1 C9 C10 124.6(9) . . ?
C13 C9 C10 103.5(5) . . ?
O1 C9 H9 106.1 . . ?
C13 C9 H9 106.1 . . ?
C10 C9 H9 106.1 . . ?
C11 C10 C9 102.8(6) . . ?
C11 C10 H10A 111.2 . . ?
C9 C10 H10A 111.2 . . ?
C11 C10 H10B 111.2 . . ?
C9 C10 H10B 111.2 . . ?
H10A C10 H10B 109.1 . . ?
C15 C11 C10 107.7(7) . . ?
C15 C11 C12 104.2(8) . . ?
C10 C11 C12 101.7(7) . . ?
C15 C11 H11 114.0 . . ?
C10 C11 H11 114.0 . . ?
C12 C11 H11 114.0 . . ?
C16 C12 C17 106.7(10) . . ?
C16 C12 C11 115.4(10) . . ?
C17 C12 C11 113.5(9) . . ?
C16 C12 C13 114.8(8) . . ?
C17 C12 C13 113.5(9) . . ?
C11 C12 C13 92.8(8) . . ?
C18 C13 C14 113.5(9) . . ?
C18 C13 C9 115.0(8) . . ?
C14 C13 C9 105.9(8) . . ?
C18 C13 C12 117.4(10) . . ?
C14 C13 C12 103.0(7) . . ?
C9 C13 C12 100.3(7) . . ?
C13 C14 C15 104.1(6) . . ?
C13 C14 H14A 110.9 . . ?
C15 C14 H14A 110.9 . . ?
C13 C14 H14B 110.9 . . ?
C15 C14 H14B 110.9 . . ?
H14A C14 H14B 109.0 . . ?
C11 C15 C14 102.5(7) . . ?
C11 C15 H15A 111.3 . . ?
C14 C15 H15A 111.3 . . ?
C11 C15 H15B 111.3 . . ?
C14 C15 H15B 111.3 . . ?
H15A C15 H15B 109.2 . . ?
C12 C16 H16A 109.5 . . ?
C12 C16 H16B 109.5 . . ?
H16A C16 H16B 109.5 . . ?
C12 C16 H16C 109.5 . . ?
H16A C16 H16C 109.5 . . ?
H16B C16 H16C 109.5 . . ?
C12 C17 H17A 109.5 . . ?
C12 C17 H17B 109.5 . . ?
H17A C17 H17B 109.5 . . ?
C12 C17 H17C 109.5 . . ?
H17A C17 H17C 109.5 . . ?
H17B C17 H17C 109.5 . . ?
C13 C18 H18A 109.5 . . ?
C13 C18 H18B 109.5 . . ?
H18A C18 H18B 109.5 . . ?
C13 C18 H18C 109.5 . . ?
H18A C18 H18C 109.5 . . ?
H18B C18 H18C 109.5 . . ?
O1 C9' C10' 108.6(14) . . ?
O1 C9' C13' 124.0(13) . . ?
C10' C9' C13' 103.3(9) . . ?
O1 C9' H9' 106.6 . . ?
C10' C9' H9' 106.6 . . ?
C13' C9' H9' 106.6 . . ?
C9' C10' C11' 103.4(9) . . ?
C9' C10' H10C 111.1 . . ?
C11' C10' H10C 111.1 . . ?
C9' C10' H10D 111.1 . . ?
C11' C10' H10D 111.1 . . ?
H10C C10' H10D 109.0 . . ?
C15' C11' C10' 108.3(13) . . ?
C15' C11' C12' 103.6(11) . . ?
C10' C11' C12' 101.0(10) . . ?
C15' C11' H11' 114.2 . . ?
C10' C11' H11' 114.2 . . ?
C12' C11' H11' 114.2 . . ?
C16' C12' C17' 106.0(14) . . ?
C16' C12' C11' 119.0(15) . . ?
C17' C12' C11' 111.9(12) . . ?
C16' C12' C13' 114.5(11) . . ?
C17' C12' C13' 112.5(13) . . ?
C11' C12' C13' 92.8(10) . . ?
C18' C13' C14' 113.5(11) . . ?
C18' C13' C9' 114.7(10) . . ?
C14' C13' C9' 105.6(13) . . ?
C18' C13' C12' 117.2(10) . . ?
C14' C13' C12' 103.7(10) . . ?
C9' C13' C12' 100.7(10) . . ?
C13' C14' C15' 102.7(10) . . ?
C13' C14' H14C 111.2 . . ?
C15' C14' H14C 111.2 . . ?
C13' C14' H14D 111.2 . . ?
C15' C14' H14D 111.2 . . ?
H14C C14' H14D 109.1 . . ?
C11' C15' C14' 103.6(10) . . ?
C11' C15' H15C 111.0 . . ?
C14' C15' H15C 111.0 . . ?
C11' C15' H15D 111.0 . . ?
C14' C15' H15D 111.0 . . ?
H15C C15' H15D 109.0 . . ?
C12' C16' H16D 109.5 . . ?
C12' C16' H16E 109.5 . . ?
H16D C16' H16E 109.5 . . ?
C12' C16' H16F 109.5 . . ?
H16D C16' H16F 109.5 . . ?
H16E C16' H16F 109.5 . . ?
C12' C17' H17D 109.5 . . ?
C12' C17' H17E 109.5 . . ?
H17D C17' H17E 109.5 . . ?
C12' C17' H17F 109.5 . . ?
H17D C17' H17F 109.5 . . ?
H17E C17' H17F 109.5 . . ?
C13' C18' H18D 109.5 . . ?
C13' C18' H18E 109.5 . . ?
H18D C18' H18E 109.5 . . ?
C13' C18' H18F 109.5 . . ?
H18D C18' H18F 109.5 . . ?
H18E C18' H18F 109.5 . . ?
N3 C19 C20 113.1(4) . . ?
N3 C19 H19A 109.0 . . ?
C20 C19 H19A 109.0 . . ?
N3 C19 H19B 109.0 . . ?
C20 C19 H19B 109.0 . . ?
H19A C19 H19B 107.8 . . ?
C19 C20 C22 111.4(4) . . ?
C19 C20 C21 109.3(4) . . ?
C22 C20 C21 111.4(4) . . ?
C19 C20 H20A 108.2 . . ?
C22 C20 H20A 108.2 . . ?
C21 C20 H20A 108.2 . . ?
C20 C21 H21A 109.5 . . ?
C20 C21 H21B 109.5 . . ?
H21A C21 H21B 109.5 . . ?
C20 C21 H21C 109.5 . . ?
H21A C21 H21C 109.5 . . ?
H21B C21 H21C 109.5 . . ?
C27 C22 C23 117.6(5) . . ?
C27 C22 C20 121.5(5) . . ?
C23 C22 C20 120.9(5) . . ?
C22 C23 C24 121.2(6) . . ?
C22 C23 H23A 119.4 . . ?
C24 C23 H23A 119.4 . . ?
C25 C24 C23 120.0(6) . . ?
C25 C24 H24A 120.0 . . ?
C23 C24 H24A 120.0 . . ?
C24 C25 C26 120.3(6) . . ?
C24 C25 H25A 119.8 . . ?
C26 C25 H25A 119.8 . . ?
C25 C26 C27 120.0(6) . . ?
C25 C26 H26A 120.0 . . ?
C27 C26 H26A 120.0 . . ?
C22 C27 C26 120.9(6) . . ?
C22 C27 H27A 119.6 . . ?
C26 C27 H27A 119.6 . . ?
N3A P1A N1A 108.3(3) . . ?
N3A P1A N2A 104.1(2) . . ?
N1A P1A N2A 80.2(2) . . ?
O1A P2A N1A 102.1(2) . . ?
O1A P2A N2A 104.1(2) . . ?
N1A P2A N2A 81.9(2) . . ?
C9A O1A P2A 121.0(3) . . ?
C1A N1A P2A 129.6(4) . . ?
C1A N1A P1A 128.9(3) . . ?
P2A N1A P1A 98.8(2) . . ?
C5A N2A P2A 127.1(4) . . ?
C5A N2A P1A 126.3(4) . . ?
P2A N2A P1A 98.1(2) . . ?
C19A N3A P1A 126.6(4) . . ?
C19A N3A H3NA 116.7 . . ?
P1A N3A H3NA 116.7 . . ?
N1A C1A C2B 112.2(8) . . ?
N1A C1A C4A 109.8(10) . . ?
N1A C1A C3A 112.3(8) . . ?
C4A C1A C3A 111.1(10) . . ?
N1A C1A C4B 110.6(7) . . ?
C2B C1A C4B 112.1(9) . . ?
N1A C1A C2A 106.0(9) . . ?
C4A C1A C2A 108.9(10) . . ?
C3A C1A C2A 108.6(9) . . ?
N1A C1A C3B 104.2(7) . . ?
C2B C1A C3B 109.9(9) . . ?
C4B C1A C3B 107.6(8) . . ?
C1A C2A H2D 109.5 . . ?
C1A C2A H2E 109.5 . . ?
H2D C2A H2E 109.5 . . ?
C1A C2A H2F 109.5 . . ?
H2D C2A H2F 109.5 . . ?
H2E C2A H2F 109.5 . . ?
C1A C3A H3D 109.5 . . ?
C1A C3A H3E 109.5 . . ?
H3D C3A H3E 109.5 . . ?
C1A C3A H3F 109.5 . . ?
H3D C3A H3F 109.5 . . ?
H3E C3A H3F 109.5 . . ?
C1A C4A H4D 109.5 . . ?
C1A C4A H4E 109.5 . . ?
H4D C4A H4E 109.5 . . ?
C1A C4A H4F 109.5 . . ?
H4D C4A H4F 109.5 . . ?
H4E C4A H4F 109.5 . . ?
C1A C2B H2G 109.5 . . ?
C1A C2B H2H 109.5 . . ?
H2G C2B H2H 109.5 . . ?
C1A C2B H2I 109.5 . . ?
H2G C2B H2I 109.5 . . ?
H2H C2B H2I 109.5 . . ?
C1A C3B H3G 109.5 . . ?
C1A C3B H3H 109.5 . . ?
H3G C3B H3H 109.5 . . ?
C1A C3B H3I 109.5 . . ?
H3G C3B H3I 109.5 . . ?
H3H C3B H3I 109.5 . . ?
C1A C4B H4G 109.5 . . ?
C1A C4B H4H 109.5 . . ?
H4G C4B H4H 109.5 . . ?
C1A C4B H4I 109.5 . . ?
H4G C4B H4I 109.5 . . ?
H4H C4B H4I 109.5 . . ?
N2A C5A C6A 111.8(5) . . ?
N2A C5A C7A 108.5(5) . . ?
C6A C5A C7A 110.2(6) . . ?
N2A C5A C8A 108.1(5) . . ?
C6A C5A C8A 109.2(6) . . ?
C7A C5A C8A 109.0(7) . . ?
C5A C6A H6D 109.5 . . ?
C5A C6A H6E 109.5 . . ?
H6D C6A H6E 109.5 . . ?
C5A C6A H6F 109.5 . . ?
H6D C6A H6F 109.5 . . ?
H6E C6A H6F 109.5 . . ?
C5A C7A H7D 109.5 . . ?
C5A C7A H7E 109.5 . . ?
H7D C7A H7E 109.5 . . ?
C5A C7A H7F 109.5 . . ?
H7D C7A H7F 109.5 . . ?
H7E C7A H7F 109.5 . . ?
C5A C8A H8D 109.5 . . ?
C5A C8A H8E 109.5 . . ?
H8D C8A H8E 109.5 . . ?
C5A C8A H8F 109.5 . . ?
H8D C8A H8F 109.5 . . ?
H8E C8A H8F 109.5 . . ?
O1A C9A C10A 120.1(5) . . ?
O1A C9A C13A 110.4(4) . . ?
C10A C9A C13A 104.8(5) . . ?
O1A C9A H9B 106.9 . . ?
C10A C9A H9B 106.9 . . ?
C13A C9A H9B 106.9 . . ?
C9A C10A C11A 102.6(5) . . ?
C9A C10A H10E 111.2 . . ?
C11A C10A H10E 111.2 . . ?
C9A C10A H10F 111.2 . . ?
C11A C10A H10F 111.2 . . ?
H10E C10A H10F 109.2 . . ?
C15A C11A C12A 103.1(5) . . ?
C15A C11A C10A 106.6(5) . . ?
C12A C11A C10A 101.6(5) . . ?
C15A C11A H11B 114.7 . . ?
C12A C11A H11B 114.7 . . ?
C10A C11A H11B 114.7 . . ?
C17A C12A C16A 106.8(6) . . ?
C17A C12A C11A 114.0(5) . . ?
C16A C12A C11A 113.4(5) . . ?
C17A C12A C13A 113.5(5) . . ?
C16A C12A C13A 115.8(5) . . ?
C11A C12A C13A 93.3(4) . . ?
C18A C13A C14A 116.1(6) . . ?
C18A C13A C9A 113.7(5) . . ?
C14A C13A C9A 104.4(5) . . ?
C18A C13A C12A 117.0(5) . . ?
C14A C13A C12A 102.2(5) . . ?
C9A C13A C12A 101.5(4) . . ?
C13A C14A C15A 104.6(5) . . ?
C13A C14A H14E 110.8 . . ?
C15A C14A H14E 110.8 . . ?
C13A C14A H14F 110.8 . . ?
C15A C14A H14F 110.8 . . ?
H14E C14A H14F 108.9 . . ?
C11A C15A C14A 102.8(5) . . ?
C11A C15A H15E 111.2 . . ?
C14A C15A H15E 111.2 . . ?
C11A C15A H15F 111.2 . . ?
C14A C15A H15F 111.2 . . ?
H15E C15A H15F 109.1 . . ?
C12A C16A H16G 109.5 . . ?
C12A C16A H16H 109.5 . . ?
H16G C16A H16H 109.5 . . ?
C12A C16A H16I 109.5 . . ?
H16G C16A H16I 109.5 . . ?
H16H C16A H16I 109.5 . . ?
C12A C17A H17G 109.5 . . ?
C12A C17A H17H 109.5 . . ?
H17G C17A H17H 109.5 . . ?
C12A C17A H17I 109.5 . . ?
H17G C17A H17I 109.5 . . ?
H17H C17A H17I 109.5 . . ?
C13A C18A H18G 109.5 . . ?
C13A C18A H18H 109.5 . . ?
H18G C18A H18H 109.5 . . ?
C13A C18A H18I 109.5 . . ?
H18G C18A H18I 109.5 . . ?
H18H C18A H18I 109.5 . . ?
N3A C19A C20A 113.8(5) . . ?
N3A C19A H19C 108.8 . . ?
C20A C19A H19C 108.8 . . ?
N3A C19A H19D 108.8 . . ?
C20A C19A H19D 108.8 . . ?
H19C C19A H19D 107.7 . . ?
C21A C20A C19A 109.4(5) . . ?
C21A C20A C22A 111.4(4) . . ?
C19A C20A C22A 114.6(5) . . ?
C21A C20A H20B 107.0 . . ?
C19A C20A H20B 107.0 . . ?
C22A C20A H20B 107.0 . . ?
C20A C21A H21D 109.5 . . ?
C20A C21A H21E 109.5 . . ?
H21D C21A H21E 109.5 . . ?
C20A C21A H21F 109.5 . . ?
H21D C21A H21F 109.5 . . ?
H21E C21A H21F 109.5 . . ?
C23A C22A C27A 116.5(6) . . ?
C23A C22A C20A 124.5(5) . . ?
C27A C22A C20A 119.0(5) . . ?
C22A C23A C24A 121.8(7) . . ?
C22A C23A H23B 119.1 . . ?
C24A C23A H23B 119.1 . . ?
C25A C24A C23A 120.2(7) . . ?
C25A C24A H24B 119.9 . . ?
C23A C24A H24B 119.9 . . ?
C24A C25A C26A 119.6(7) . . ?
C24A C25A H25B 120.2 . . ?
C26A C25A H25B 120.2 . . ?
C27A C26A C25A 119.9(7) . . ?
C27A C26A H26B 120.0 . . ?
C25A C26A H26B 120.0 . . ?
C26A C27A C22A 122.0(7) . . ?
C26A C27A H27B 119.0 . . ?
C22A C27A H27B 119.0 . . ?

loop_
_geom_bond_atom_site_label_1
_geom_bond_atom_site_label_2
_geom_bond_distance
_geom_bond_site_symmetry_2
_geom_bond_publ_flag
P1 N3 1.658(5) . ?
P1 N2 1.721(5) . ?
P1 N1 1.727(4) . ?
P2 O1 1.638(4) . ?
P2 N1 1.706(4) . ?
P2 N2 1.706(4) . ?
O1 C9' 1.162(18) . ?
O1 C9 1.474(8) . ?
N1 C1 1.453(7) . ?
N2 C5 1.475(7) . ?
N3 C19 1.468(7) . ?
N3 H3N 0.8800 . ?
C1 C4 1.497(10) . ?
C1 C2 1.514(11) . ?
C1 C3 1.535(12) . ?
C2 H2A 0.9800 . ?
C2 H2B 0.9800 . ?
C2 H2C 0.9800 . ?
C3 H3A 0.9800 . ?
C3 H3B 0.9800 . ?
C3 H3C 0.9800 . ?
C4 H4A 0.9800 . ?
C4 H4B 0.9800 . ?
C4 H4C 0.9800 . ?
C5 C7 1.487(10) . ?
C5 C8' 1.507(11) . ?
C5 C6 1.517(9) . ?
C5 C7' 1.532(11) . ?
C5 C6' 1.561(11) . ?
C5 C8 1.579(10) . ?
C6 H6A 0.9800 . ?
C6 H6B 0.9800 . ?
C6 H6C 0.9800 . ?
C7 H7A 0.9800 . ?
C7 H7B 0.9800 . ?
C7 H7C 0.9800 . ?
C8 H8A 0.9800 . ?
C8 H8B 0.9800 . ?
C8 H8C 0.9800 . ?
C6' H6A' 0.9800 . ?
C6' H6B' 0.9800 . ?
C6' H6C' 0.9800 . ?
C7' H7A' 0.9800 . ?
C7' H7B' 0.9800 . ?
C7' H7C' 0.9800 . ?
C8' H8A' 0.9800 . ?
C8' H8B' 0.9800 . ?
C8' H8C' 0.9800 . ?
C9 C13 1.551(10) . ?
C9 C10 1.552(11) . ?
C9 H9 1.0000 . ?
C10 C11 1.542(11) . ?
C10 H10A 0.9900 . ?
C10 H10B 0.9900 . ?
C11 C15 1.514(13) . ?
C11 C12 1.546(16) . ?
C11 H11 1.0000 . ?
C12 C16 1.499(14) . ?
C12 C17 1.543(14) . ?
C12 C13 1.569(10) . ?
C13 C18 1.526(14) . ?
C13 C14 1.529(11) . ?
C14 C15 1.556(12) . ?
C14 H14A 0.9900 . ?
C14 H14B 0.9900 . ?
C15 H15A 0.9900 . ?
C15 H15B 0.9900 . ?
C16 H16A 0.9800 . ?
C16 H16B 0.9800 . ?
C16 H16C 0.9800 . ?
C17 H17A 0.9800 . ?
C17 H17B 0.9800 . ?
C17 H17C 0.9800 . ?
C18 H18A 0.9800 . ?
C18 H18B 0.9800 . ?
C18 H18C 0.9800 . ?
C9' C10' 1.539(15) . ?
C9' C13' 1.559(12) . ?
C9' H9' 1.0000 . ?
C10' C11' 1.544(15) . ?
C10' H10C 0.9900 . ?
C10' H10D 0.9900 . ?
C11' C15' 1.516(17) . ?
C11' C12' 1.546(18) . ?
C11' H11' 1.0000 . ?
C12' C16' 1.502(17) . ?
C12' C17' 1.546(16) . ?
C12' C13' 1.568(13) . ?
C13' C18' 1.519(14) . ?
C13' C14' 1.537(14) . ?
C14' C15' 1.561(17) . ?
C14' H14C 0.9900 . ?
C14' H14D 0.9900 . ?
C15' H15C 0.9900 . ?
C15' H15D 0.9900 . ?
C16' H16D 0.9800 . ?
C16' H16E 0.9800 . ?
C16' H16F 0.9800 . ?
C17' H17D 0.9800 . ?
C17' H17E 0.9800 . ?
C17' H17F 0.9800 . ?
C18' H18D 0.9800 . ?
C18' H18E 0.9800 . ?
C18' H18F 0.9800 . ?
C19 C20 1.515(7) . ?
C19 H19A 0.9900 . ?
C19 H19B 0.9900 . ?
C20 C22 1.529(7) . ?
C20 C21 1.530(8) . ?
C20 H20A 1.0000 . ?
C21 H21A 0.9800 . ?
C21 H21B 0.9800 . ?
C21 H21C 0.9800 . ?
C22 C27 1.360(8) . ?
C22 C23 1.397(8) . ?
C23 C24 1.397(9) . ?
C23 H23A 0.9500 . ?
C24 C25 1.341(10) . ?
C24 H24A 0.9500 . ?
C25 C26 1.368(11) . ?
C25 H25A 0.9500 . ?
C26 C27 1.410(10) . ?
C26 H26A 0.9500 . ?
C27 H27A 0.9500 . ?
P1A N3A 1.647(5) . ?
P1A N1A 1.728(4) . ?
P1A N2A 1.734(4) . ?
P2A O1A 1.643(4) . ?
P2A N1A 1.696(4) . ?
P2A N2A 1.707(4) . ?
O1A C9A 1.422(6) . ?
N1A C1A 1.454(7) . ?
N2A C5A 1.470(7) . ?
N3A C19A 1.465(7) . ?
N3A H3NA 0.8800 . ?
C1A C2B 1.499(10) . ?
C1A C4A 1.522(11) . ?
C1A C3A 1.535(11) . ?
C1A C4B 1.538(9) . ?
C1A C2A 1.555(11) . ?
C1A C3B 1.570(10) . ?
C2A H2D 0.9800 . ?
C2A H2E 0.9800 . ?
C2A H2F 0.9800 . ?
C3A H3D 0.9800 . ?
C3A H3E 0.9800 . ?
C3A H3F 0.9800 . ?
C4A H4D 0.9800 . ?
C4A H4E 0.9800 . ?
C4A H4F 0.9800 . ?
C2B H2G 0.9800 . ?
C2B H2H 0.9800 . ?
C2B H2I 0.9800 . ?
C3B H3G 0.9800 . ?
C3B H3H 0.9800 . ?
C3B H3I 0.9800 . ?
C4B H4G 0.9800 . ?
C4B H4H 0.9800 . ?
C4B H4I 0.9800 . ?
C5A C6A 1.518(8) . ?
C5A C7A 1.525(10) . ?
C5A C8A 1.532(10) . ?
C6A H6D 0.9800 . ?
C6A H6E 0.9800 . ?
C6A H6F 0.9800 . ?
C7A H7D 0.9800 . ?
C7A H7E 0.9800 . ?
C7A H7F 0.9800 . ?
C8A H8D 0.9800 . ?
C8A H8E 0.9800 . ?
C8A H8F 0.9800 . ?
C9A C10A 1.517(9) . ?
C9A C13A 1.527(8) . ?
C9A H9B 1.0000 . ?
C10A C11A 1.554(9) . ?
C10A H10E 0.9900 . ?
C10A H10F 0.9900 . ?
C11A C15A 1.518(10) . ?
C11A C12A 1.538(8) . ?
C11A H11B 1.0000 . ?
C12A C17A 1.525(8) . ?
C12A C16A 1.527(9) . ?
C12A C13A 1.552(8) . ?
C13A C18A 1.495(9) . ?
C13A C14A 1.523(9) . ?
C14A C15A 1.526(10) . ?
C14A H14E 0.9900 . ?
C14A H14F 0.9900 . ?
C15A H15E 0.9900 . ?
C15A H15F 0.9900 . ?
C16A H16G 0.9800 . ?
C16A H16H 0.9800 . ?
C16A H16I 0.9800 . ?
C17A H17G 0.9800 . ?
C17A H17H 0.9800 . ?
C17A H17I 0.9800 . ?
C18A H18G 0.9800 . ?
C18A H18H 0.9800 . ?
C18A H18I 0.9800 . ?
C19A C20A 1.517(9) . ?
C19A H19C 0.9900 . ?
C19A H19D 0.9900 . ?
C20A C21A 1.508(8) . ?
C20A C22A 1.528(7) . ?
C20A H20B 1.0000 . ?
C21A H21D 0.9800 . ?
C21A H21E 0.9800 . ?
C21A H21F 0.9800 . ?
C22A C23A 1.366(9) . ?
C22A C27A 1.379(9) . ?
C23A C24A 1.384(11) . ?
C23A H23B 0.9500 . ?
C24A C25A 1.335(12) . ?
C24A H24B 0.9500 . ?
C25A C26A 1.373(12) . ?
C25A H25B 0.9500 . ?
C26A C27A 1.359(11) . ?
C26A H26B 0.9500 . ?
C27A H27B 0.9500 . ?

loop_
_geom_torsion_atom_site_label_1
_geom_torsion_atom_site_label_2
_geom_torsion_atom_site_label_3
_geom_torsion_atom_site_label_4
_geom_torsion
_geom_torsion_site_symmetry_1
_geom_torsion_site_symmetry_2
_geom_torsion_site_symmetry_3
_geom_torsion_site_symmetry_4
_geom_torsion_publ_flag
N1 P2 O1 C9' 121.8(9) . . . . ?
N2 P2 O1 C9' -154.2(9) . . . . ?
N1 P2 O1 C9 143.3(7) . . . . ?
N2 P2 O1 C9 -132.7(7) . . . . ?
O1 P2 N1 C1 -99.8(5) . . . . ?
N2 P2 N1 C1 158.2(5) . . . . ?
O1 P2 N1 P1 109.4(3) . . . . ?
N2 P2 N1 P1 7.3(2) . . . . ?
N3 P1 N1 C1 98.7(5) . . . . ?
N2 P1 N1 C1 -158.4(5) . . . . ?
N3 P1 N1 P2 -110.2(3) . . . . ?
N2 P1 N1 P2 -7.3(2) . . . . ?
O1 P2 N2 C5 91.2(5) . . . . ?
N1 P2 N2 C5 -168.5(5) . . . . ?
O1 P2 N2 P1 -107.6(2) . . . . ?
N1 P2 N2 P1 -7.4(2) . . . . ?
N3 P1 N2 C5 -85.7(5) . . . . ?
N1 P1 N2 C5 169.0(5) . . . . ?
N3 P1 N2 P2 112.6(3) . . . . ?
N1 P1 N2 P2 7.3(2) . . . . ?
N2 P1 N3 C19 -37.5(6) . . . . ?
N1 P1 N3 C19 46.9(6) . . . . ?
P2 N1 C1 C4 46.1(9) . . . . ?
P1 N1 C1 C4 -170.8(7) . . . . ?
P2 N1 C1 C2 171.0(7) . . . . ?
P1 N1 C1 C2 -45.9(8) . . . . ?
P2 N1 C1 C3 -74.5(8) . . . . ?
P1 N1 C1 C3 68.6(8) . . . . ?
P2 N2 C5 C7 -147.0(11) . . . . ?
P1 N2 C5 C7 57.0(12) . . . . ?
P2 N2 C5 C8' 9.2(15) . . . . ?
P1 N2 C5 C8' -146.8(14) . . . . ?
P2 N2 C5 C6 86.3(9) . . . . ?
P1 N2 C5 C6 -69.7(8) . . . . ?
P2 N2 C5 C7' -112.6(11) . . . . ?
P1 N2 C5 C7' 91.3(11) . . . . ?
P2 N2 C5 C6' 130.6(14) . . . . ?
P1 N2 C5 C6' -25.5(14) . . . . ?
P2 N2 C5 C8 -27.3(10) . . . . ?
P1 N2 C5 C8 176.6(8) . . . . ?
P2 O1 C9 C13 171.4(5) . . . . ?
P2 O1 C9 C10 -65.8(9) . . . . ?
O1 C9 C10 C11 -126.0(7) . . . . ?
C13 C9 C10 C11 -0.7(9) . . . . ?
C9 C10 C11 C15 72.8(9) . . . . ?
C9 C10 C11 C12 -36.4(9) . . . . ?
C15 C11 C12 C16 -173.7(7) . . . . ?
C10 C11 C12 C16 -61.8(9) . . . . ?
C15 C11 C12 C17 62.7(10) . . . . ?
C10 C11 C12 C17 174.6(8) . . . . ?
C15 C11 C12 C13 -54.5(8) . . . . ?
C10 C11 C12 C13 57.4(8) . . . . ?
O1 C9 C13 C18 -61.8(12) . . . . ?
C10 C9 C13 C18 163.6(10) . . . . ?
O1 C9 C13 C14 64.5(9) . . . . ?
C10 C9 C13 C14 -70.2(8) . . . . ?
O1 C9 C13 C12 171.4(8) . . . . ?
C10 C9 C13 C12 36.7(10) . . . . ?
C16 C12 C13 C18 -62.7(14) . . . . ?
C17 C12 C13 C18 60.5(14) . . . . ?
C11 C12 C13 C18 177.6(9) . . . . ?
C16 C12 C13 C14 171.7(10) . . . . ?
C17 C12 C13 C14 -65.1(12) . . . . ?
C11 C12 C13 C14 52.1(9) . . . . ?
C16 C12 C13 C9 62.6(12) . . . . ?
C17 C12 C13 C9 -174.2(10) . . . . ?
C11 C12 C13 C9 -57.1(8) . . . . ?
C18 C13 C14 C15 -160.4(10) . . . . ?
C9 C13 C14 C15 72.5(9) . . . . ?
C12 C13 C14 C15 -32.4(10) . . . . ?
C10 C11 C15 C14 -70.7(9) . . . . ?
C12 C11 C15 C14 36.8(10) . . . . ?
C13 C14 C15 C11 -2.1(10) . . . . ?
P2 O1 C9' C10' -128.0(11) . . . . ?
P2 O1 C9' C13' 110.7(15) . . . . ?
O1 C9' C10' C11' -131.6(13) . . . . ?
C13' C9' C10' C11' 1.6(17) . . . . ?
C9' C10' C11' C15' 70.2(16) . . . . ?
C9' C10' C11' C12' -38.2(16) . . . . ?
C15' C11' C12' C16' -174.4(14) . . . . ?
C10' C11' C12' C16' -62.3(16) . . . . ?
C15' C11' C12' C17' 61.3(15) . . . . ?
C10' C11' C12' C17' 173.5(13) . . . . ?
C15' C11' C12' C13' -54.3(12) . . . . ?
C10' C11' C12' C13' 57.8(12) . . . . ?
O1 C9' C13' C18' -74.8(19) . . . . ?
C10' C9' C13' C18' 161.6(13) . . . . ?
O1 C9' C13' C14' 50.9(18) . . . . ?
C10' C9' C13' C14' -72.8(15) . . . . ?
O1 C9' C13' C12' 158.5(15) . . . . ?
C10' C9' C13' C12' 34.8(16) . . . . ?
C16' C12' C13' C18' -57.8(19) . . . . ?
C17' C12' C13' C18' 63.3(17) . . . . ?
C11' C12' C13' C18' 178.5(11) . . . . ?
C16' C12' C13' C14' 176.4(17) . . . . ?
C17' C12' C13' C14' -62.5(18) . . . . ?
C11' C12' C13' C14' 52.7(14) . . . . ?
C16' C12' C13' C9' 67.3(18) . . . . ?
C17' C12' C13' C9' -171.6(14) . . . . ?
C11' C12' C13' C9' -56.4(12) . . . . ?
C18' C13' C14' C15' -160.7(15) . . . . ?
C9' C13' C14' C15' 72.9(17) . . . . ?
C12' C13' C14' C15' -32.5(19) . . . . ?
C10' C11' C15' C14' -69.8(17) . . . . ?
C12' C11' C15' C14' 36.9(18) . . . . ?
C13' C14' C15' C11' -2(2) . . . . ?
P1 N3 C19 C20 -137.8(5) . . . . ?
N3 C19 C20 C22 -64.3(6) . . . . ?
N3 C19 C20 C21 172.2(5) . . . . ?
C19 C20 C22 C27 115.0(6) . . . . ?
C21 C20 C22 C27 -122.6(6) . . . . ?
C19 C20 C22 C23 -63.9(6) . . . . ?
C21 C20 C22 C23 58.5(7) . . . . ?
C27 C22 C23 C24 1.3(8) . . . . ?
C20 C22 C23 C24 -179.7(5) . . . . ?
C22 C23 C24 C25 -1.4(9) . . . . ?
C23 C24 C25 C26 1.4(10) . . . . ?
C24 C25 C26 C27 -1.3(11) . . . . ?
C23 C22 C27 C26 -1.3(9) . . . . ?
C20 C22 C27 C26 179.7(6) . . . . ?
C25 C26 C27 C22 1.3(11) . . . . ?
N1A P2A O1A C9A 144.9(5) . . . . ?
N2A P2A O1A C9A -130.5(5) . . . . ?
O1A P2A N1A C1A -87.0(5) . . . . ?
N2A P2A N1A C1A 170.3(5) . . . . ?
O1A P2A N1A P1A 110.5(3) . . . . ?
N2A P2A N1A P1A 7.8(2) . . . . ?
N3A P1A N1A C1A 87.9(5) . . . . ?
N2A P1A N1A C1A -170.4(5) . . . . ?
N3A P1A N1A P2A -109.4(3) . . . . ?
N2A P1A N1A P2A -7.7(2) . . . . ?
O1A P2A N2A C5A 102.6(5) . . . . ?
N1A P2A N2A C5A -156.9(5) . . . . ?
O1A P2A N2A P1A -108.2(2) . . . . ?
N1A P2A N2A P1A -7.7(2) . . . . ?
N3A P1A N2A C5A -96.3(5) . . . . ?
N1A P1A N2A C5A 157.1(5) . . . . ?
N3A P1A N2A P2A 114.2(3) . . . . ?
N1A P1A N2A P2A 7.6(2) . . . . ?
N1A P1A N3A C19A 58.5(7) . . . . ?
N2A P1A N3A C19A -25.6(7) . . . . ?
P2A N1A C1A C2B -30.3(12) . . . . ?
P1A N1A C1A C2B 127.2(11) . . . . ?
P2A N1A C1A C4A 156.9(13) . . . . ?
P1A N1A C1A C4A -45.6(14) . . . . ?
P2A N1A C1A C3A 32.8(13) . . . . ?
P1A N1A C1A C3A -169.7(12) . . . . ?
P2A N1A C1A C4B -156.3(9) . . . . ?
P1A N1A C1A C4B 1.3(11) . . . . ?
P2A N1A C1A C2A -85.7(12) . . . . ?
P1A N1A C1A C2A 71.9(12) . . . . ?
P2A N1A C1A C3B 88.4(9) . . . . ?
P1A N1A C1A C3B -114.0(8) . . . . ?
P2A N2A C5A C6A 71.3(6) . . . . ?
P1A N2A C5A C6A -69.7(7) . . . . ?
P2A N2A C5A C7A -167.0(5) . . . . ?
P1A N2A C5A C7A 52.0(7) . . . . ?
P2A N2A C5A C8A -49.0(7) . . . . ?
P1A N2A C5A C8A 170.0(5) . . . . ?
P2A O1A C9A C10A -72.8(7) . . . . ?
P2A O1A C9A C13A 165.0(4) . . . . ?
O1A C9A C10A C11A -124.1(5) . . . . ?
C13A C9A C10A C11A 0.7(6) . . . . ?
C9A C10A C11A C15A 71.3(6) . . . . ?
C9A C10A C11A C12A -36.3(6) . . . . ?
C15A C11A C12A C17A 62.9(7) . . . . ?
C10A C11A C12A C17A 173.2(5) . . . . ?
C15A C11A C12A C16A -174.7(5) . . . . ?
C10A C11A C12A C16A -64.4(6) . . . . ?
C15A C11A C12A C13A -54.7(5) . . . . ?
C10A C11A C12A C13A 55.6(5) . . . . ?
O1A C9A C13A C18A -68.0(7) . . . . ?
C10A C9A C13A C18A 161.2(6) . . . . ?
O1A C9A C13A C14A 59.5(6) . . . . ?
C10A C9A C13A C14A -71.3(6) . . . . ?
O1A C9A C13A C12A 165.5(5) . . . . ?
C10A C9A C13A C12A 34.7(6) . . . . ?
C17A C12A C13A C18A 62.7(8) . . . . ?
C16A C12A C13A C18A -61.3(8) . . . . ?
C11A C12A C13A C18A -179.3(6) . . . . ?
C17A C12A C13A C14A -65.4(7) . . . . ?
C16A C12A C13A C14A 170.6(6) . . . . ?
C11A C12A C13A C14A 52.6(5) . . . . ?
C17A C12A C13A C9A -173.0(6) . . . . ?
C16A C12A C13A C9A 63.0(7) . . . . ?
C11A C12A C13A C9A -55.0(5) . . . . ?
C18A C13A C14A C15A -161.4(6) . . . . ?
C9A C13A C14A C15A 72.6(6) . . . . ?
C12A C13A C14A C15A -32.7(7) . . . . ?
C12A C11A C15A C14A 36.6(6) . . . . ?
C10A C11A C15A C14A -69.9(7) . . . . ?
C13A C14A C15A C11A -2.0(7) . . . . ?
P1A N3A C19A C20A -133.6(6) . . . . ?
N3A C19A C20A C21A 176.4(6) . . . . ?
N3A C19A C20A C22A -57.6(8) . . . . ?
C21A C20A C22A C23A 88.2(7) . . . . ?
C19A C20A C22A C23A -36.7(8) . . . . ?
C21A C20A C22A C27A -90.0(7) . . . . ?
C19A C20A C22A C27A 145.1(6) . . . . ?
C27A C22A C23A C24A -0.5(10) . . . . ?
C20A C22A C23A C24A -178.7(7) . . . . ?
C22A C23A C24A C25A 0.3(13) . . . . ?
C23A C24A C25A C26A -0.7(14) . . . . ?
C24A C25A C26A C27A 1.4(13) . . . . ?
C25A C26A C27A C22A -1.6(13) . . . . ?
C23A C22A C27A C26A 1.2(10) . . . . ?
C20A C22A C27A C26A 179.5(7) . . . . ?
